data_4325645
loop_
_publ_author_name
'Galina V. Romanenko'
'Ksenia Yu. Maryunina'
'Artem S. Bogomyakov'
'Renad Z. Sagdeev'
'Victor I. Ovcharenko'

_publ_section_title
;
 Relationship between the Thermally Induced Reorientations of Aromatic
 Solvate Molecules in Cu(hfac)2- Nitroxide Breathing Crystals and the
 Character of the Magnetic Anomaly
;
_journal_name_full 'Inorganic Chemistry'
_journal_page_first 6597
_journal_page_last 6609
_journal_paper_doi 10.1021/ic200444e
_journal_volume 50
_journal_year 2011
_chemical_formula_sum 'C19.33 H21.33 Cu0.67 F8 N2.67 O4'
_chemical_formula_weight 549.42
_chemical_name_systematic
; 
 ? 
;
_space_group_IT_number 2
_symmetry_cell_setting triclinic
_symmetry_space_group_name_Hall '-P 1'
_symmetry_space_group_name_H-M 'P -1'
_atom_sites_solution_hydrogens geom
_atom_sites_solution_primary direct
_atom_sites_solution_secondary difmap
_audit_creation_method SHELXL-97
_cell_angle_alpha 99.352(6)
_cell_angle_beta 111.855(6)
_cell_angle_gamma 96.908(6)
_cell_formula_units_Z 3
_cell_length_a 10.920(4)
_cell_length_b 13.535(5)
_cell_length_c 13.573(5)
_cell_measurement_reflns_used 4490
_cell_measurement_temperature 240(2)
_cell_measurement_theta_max 22.81
_cell_measurement_theta_min 2.32
_cell_volume 1801.0(12)
_computing_cell_refinement 'Bruker SMART'
_computing_data_collection 'Bruker SMART'
_computing_data_reduction 'Bruker SAINT'
_computing_molecular_graphics 'Bruker SHELXTL'
_computing_publication_material 'Bruker SHELXTL'
_computing_structure_refinement 'SHELXL-97 (Sheldrick, 1997)'
_computing_structure_solution 'SHELXS-97 (Sheldrick, 1990)'
_diffrn_ambient_temperature 240(2)
_diffrn_measured_fraction_theta_full 0.903
_diffrn_measured_fraction_theta_max 0.903
_diffrn_measurement_device_type 'CCD area detector'
_diffrn_measurement_method 'phi and omega scans'
_diffrn_radiation_monochromator graphite
_diffrn_radiation_source 'fine-focus sealed tube'
_diffrn_radiation_type MoK\a
_diffrn_radiation_wavelength 0.71073
_diffrn_reflns_av_R_equivalents 0.0821
_diffrn_reflns_av_sigmaI/netI 0.0868
_diffrn_reflns_limit_h_max 14
_diffrn_reflns_limit_h_min -14
_diffrn_reflns_limit_k_max 18
_diffrn_reflns_limit_k_min -17
_diffrn_reflns_limit_l_max 18
_diffrn_reflns_limit_l_min -18
_diffrn_reflns_number 21112
_diffrn_reflns_theta_full 29.58
_diffrn_reflns_theta_max 29.58
_diffrn_reflns_theta_min 2.00
_exptl_absorpt_coefficient_mu 0.713
_exptl_absorpt_correction_type none
_exptl_crystal_colour black
_exptl_crystal_density_diffrn 1.520
_exptl_crystal_description plate
_exptl_crystal_F_000 838
_exptl_crystal_size_max 0.48
_exptl_crystal_size_mid 0.25
_exptl_crystal_size_min 0.10
_refine_diff_density_max 0.508
_refine_diff_density_min -0.438
_refine_diff_density_rms 0.073
_refine_ls_extinction_method none
_refine_ls_goodness_of_fit_ref 1.298
_refine_ls_hydrogen_treatment constr
_refine_ls_matrix_type full
_refine_ls_number_parameters 580
_refine_ls_number_reflns 9148
_refine_ls_number_restraints 0
_refine_ls_restrained_S_all 1.298
_refine_ls_R_factor_all 0.1008
_refine_ls_R_factor_gt 0.0618
_refine_ls_shift/su_max 0.018
_refine_ls_shift/su_mean 0.001
_refine_ls_structure_factor_coef Fsqd
_refine_ls_weighting_details 'calc w=1/[\s^2^(Fo^2^)+(0.0072P)^2^+0.0000P] where P=(Fo^2^+2Fc^2^)/3'
_refine_ls_weighting_scheme calc
_refine_ls_wR_factor_gt 0.1033
_refine_ls_wR_factor_ref 0.1101
_reflns_number_gt 5501
_reflns_number_total 9148
_reflns_threshold_expression >2sigma(I)
_cod_data_source_file ic200444e_si_002_50.cif
_cod_data_source_block etete240
_cod_database_code 4325645

loop_
_symmetry_equiv_pos_as_xyz
'x, y, z'
'-x, -y, -z'

loop_
_atom_site_label
_atom_site_type_symbol
_atom_site_fract_x
_atom_site_fract_y
_atom_site_fract_z
_atom_site_U_iso_or_equiv
_atom_site_adp_type
_atom_site_occupancy
_atom_site_symmetry_multiplicity
_atom_site_calc_flag
_atom_site_refinement_flags
Cu1 Cu 0.5000 0.5000 0.0000 0.04454(15) Uani 1 2 d S
O1 O 0.62768(19) 0.62676(14) 0.02578(14) 0.0525(5) Uani 1 1 d .
C1 C 0.7953(5) 0.7424(3) 0.0172(4) 0.0768(11) Uani 1 1 d .
F1 F 0.7147(13) 0.8043(10) -0.0099(15) 0.116(5) Uani 0.50 1 d P
F2 F 0.871(2) 0.7603(14) -0.0341(15) 0.126(7) Uani 0.50 1 d P
F3 F 0.8767(18) 0.7727(13) 0.1171(12) 0.160(7) Uani 0.50 1 d P
F1A F 0.7132(19) 0.7925(12) -0.0467(16) 0.189(9) Uani 0.50 1 d P
F2A F 0.9007(19) 0.7474(14) -0.0048(18) 0.141(8) Uani 0.50 1 d P
F3A F 0.8262(18) 0.7928(10) 0.1144(13) 0.121(6) Uani 0.50 1 d P
C2 C 0.7222(3) 0.6344(2) -0.0053(2) 0.0508(7) Uani 1 1 d .
C3 C 0.7637(3) 0.5561(2) -0.0558(2) 0.0605(8) Uani 1 1 d .
H3A H 0.8352 0.5723 -0.0767 0.073 Uiso 1 1 calc R
C4 C 0.7047(3) 0.4557(2) -0.0763(2) 0.0505(7) Uani 1 1 d .
C5 C 0.7555(5) 0.3750(3) -0.1349(4) 0.0711(10) Uani 1 1 d .
F4 F 0.8299(10) 0.4085(7) -0.1800(8) 0.102(3) Uani 0.50 1 d P
F5 F 0.6448(12) 0.3178(10) -0.2243(11) 0.112(4) Uani 0.50 1 d P
F6 F 0.8025(17) 0.3141(12) -0.0774(13) 0.133(7) Uani 0.50 1 d P
F4A F 0.8931(10) 0.4049(8) -0.1068(10) 0.132(3) Uani 0.50 1 d P
F5A F 0.6953(18) 0.3516(13) -0.2311(9) 0.187(8) Uani 0.50 1 d P
F6A F 0.7628(16) 0.2937(10) -0.0973(15) 0.106(6) Uani 0.50 1 d P
O2 O 0.60940(19) 0.41866(14) -0.05474(14) 0.0508(5) Uani 1 1 d .
Cu2 Cu 1.0000 1.0000 0.5000 0.05412(16) Uani 1 2 d S
O3 O 1.14888(18) 0.93968(14) 0.49380(14) 0.0533(5) Uani 1 1 d .
C6 C 1.2946(4) 0.8681(4) 0.4297(4) 0.0747(10) Uani 1 1 d .
F7 F 1.255(2) 0.7757(15) 0.4147(19) 0.169(8) Uani 0.50 1 d P
F8 F 1.3552(12) 0.8769(11) 0.3684(12) 0.096(3) Uani 0.50 1 d P
F9 F 1.3930(13) 0.9021(12) 0.5278(8) 0.153(7) Uani 0.50 1 d P
F7A F 1.2689(19) 0.7849(14) 0.4557(14) 0.110(5) Uani 0.50 1 d P
F8A F 1.3138(17) 0.8455(15) 0.3350(13) 0.164(7) Uani 0.50 1 d P
F9A F 1.4032(12) 0.9235(10) 0.4978(14) 0.169(8) Uani 0.50 1 d P
C7 C 1.1811(3) 0.9280(2) 0.4136(3) 0.0541(8) Uani 1 1 d .
C8 C 1.1261(3) 0.9597(2) 0.3192(3) 0.0635(9) Uani 1 1 d .
H8A H 1.1565 0.9414 0.2638 0.076 Uiso 1 1 calc R
C9 C 1.0265(3) 1.0182(2) 0.3014(2) 0.0588(8) Uani 1 1 d .
C10 C 0.9765(6) 1.0549(3) 0.1960(3) 0.0799(11) Uani 1 1 d .
F10 F 0.9821(19) 0.9949(9) 0.1151(9) 0.111(5) Uani 0.50 1 d P
F11 F 1.0588(18) 1.1470(12) 0.2140(15) 0.127(6) Uani 0.50 1 d P
F12 F 0.8608(19) 1.0804(11) 0.1682(13) 0.140(6) Uani 0.50 1 d P
F10A F 1.028(2) 1.0192(11) 0.1272(12) 0.163(7) Uani 0.50 1 d P
F11A F 0.999(2) 1.1465(9) 0.2043(13) 0.115(6) Uani 0.50 1 d P
F12A F 0.8426(17) 1.0277(9) 0.1500(12) 0.121(5) Uani 0.50 1 d P
O4 O 0.9716(2) 1.04697(14) 0.36441(15) 0.0557(5) Uani 1 1 d .
O01 O 0.5914(2) 0.48642(15) 0.17817(15) 0.0584(5) Uani 1 1 d .
N1 N 0.7157(2) 0.47977(17) 0.23146(18) 0.0498(6) Uani 1 1 d .
C01 C 0.7554(3) 0.3795(2) 0.2507(2) 0.0559(8) Uani 1 1 d .
C02 C 0.7120(4) 0.3550(3) 0.3399(3) 0.0838(11) Uani 1 1 d .
H02A H 0.7586 0.4085 0.4056 0.126 Uiso 1 1 calc R
H02B H 0.7341 0.2902 0.3549 0.126 Uiso 1 1 calc R
H02C H 0.6157 0.3507 0.3161 0.126 Uiso 1 1 calc R
C03 C 0.6826(4) 0.2954(2) 0.1468(2) 0.0761(10) Uani 1 1 d .
H03A H 0.5870 0.2819 0.1303 0.114 Uiso 1 1 calc R
H03B H 0.7177 0.2336 0.1575 0.114 Uiso 1 1 calc R
H03C H 0.6972 0.3173 0.0868 0.114 Uiso 1 1 calc R
C04 C 0.9079(3) 0.4093(2) 0.2873(2) 0.0544(8) Uani 1 1 d .
C05 C 0.9927(4) 0.3603(2) 0.3761(2) 0.0759(10) Uani 1 1 d .
H05A H 1.0873 0.3838 0.3934 0.114 Uiso 1 1 calc R
H05B H 0.9697 0.2866 0.3506 0.114 Uiso 1 1 calc R
H05C H 0.9749 0.3793 0.4408 0.114 Uiso 1 1 calc R
C06 C 0.9556(3) 0.3998(2) 0.1942(2) 0.0668(9) Uani 1 1 d .
H06A H 1.0529 0.4200 0.2239 0.100 Uiso 1 1 calc R
H06B H 0.9156 0.4440 0.1467 0.100 Uiso 1 1 calc R
H06C H 0.9286 0.3296 0.1529 0.100 Uiso 1 1 calc R
N2 N 0.9302(3) 0.52216(18) 0.33163(18) 0.0496(6) Uani 1 1 d .
O02 O 1.0462(2) 0.57546(16) 0.38901(16) 0.0654(6) Uani 1 1 d .
C07 C 0.8164(3) 0.5581(2) 0.2907(2) 0.0459(7) Uani 1 1 d .
C08 C 0.8052(3) 0.6638(2) 0.3122(2) 0.0458(7) Uani 1 1 d .
C09 C 0.9055(3) 0.7481(2) 0.3805(2) 0.0509(7) Uani 1 1 d .
H09A H 0.9955 0.7442 0.4197 0.061 Uiso 1 1 calc R
N3 N 0.8589(2) 0.83352(18) 0.38355(18) 0.0535(6) Uani 1 1 d .
N4 N 0.7254(3) 0.80423(19) 0.31496(18) 0.0594(7) Uani 1 1 d .
C041 C 0.6400(3) 0.8801(3) 0.2966(3) 0.0837(12) Uani 1 1 d .
H04A H 0.5724 0.8656 0.3264 0.100 Uiso 1 1 calc R
H04B H 0.6956 0.9475 0.3374 0.100 Uiso 1 1 calc R
C042 C 0.5730(5) 0.8846(4) 0.1871(4) 0.1237(17) Uani 1 1 d .
H04C H 0.5048 0.8222 0.1475 0.148 Uiso 1 1 calc R
H04D H 0.6375 0.8896 0.1528 0.148 Uiso 1 1 calc R
C043 C 0.5008(8) 0.9850(9) 0.1812(6) 0.230(6) Uani 1 1 d .
H04E H 0.4919 1.0093 0.2498 0.276 Uiso 1 1 calc R
H04Z H 0.5544 1.0406 0.1678 0.276 Uiso 1 1 calc R
C044 C 0.4044(12) 0.9606(8) 0.1159(9) 0.322(7) Uani 1 1 d .
H04F H 0.3574 1.0172 0.1093 0.483 Uiso 1 1 calc R
H04G H 0.3529 0.9052 0.1301 0.483 Uiso 1 1 calc R
H04H H 0.4149 0.9371 0.0486 0.483 Uiso 1 1 calc R
C010 C 0.6921(3) 0.7045(2) 0.2724(2) 0.0575(8) Uani 1 1 d .
H01A H 0.6061 0.6681 0.2236 0.069 Uiso 1 1 calc R
C1S C 0.3479(7) 0.2477(6) 0.4495(6) 0.224(4) Uani 1 1 d .
H1SA H 0.3094 0.1753 0.4300 0.336 Uiso 1 1 calc R
H1SB H 0.2842 0.2864 0.4630 0.336 Uiso 1 1 calc R
H1SC H 0.4303 0.2623 0.5148 0.336 Uiso 1 1 calc R
C2S C 0.3735(10) 0.2728(10) 0.3720(8) 0.312(8) Uani 1 1 d .
H2SA H 0.2934 0.2663 0.3052 0.374 Uiso 1 1 calc R
H2SB H 0.4412 0.2394 0.3566 0.374 Uiso 1 1 calc R
C3S C 0.4385(6) 0.4008(5) 0.4531(6) 0.1246(18) Uani 1 1 d .
C4S C 0.3982(7) 0.4718(8) 0.4063(5) 0.189(3) Uani 1 1 d .
H4SA H 0.3257 0.4551 0.3378 0.226 Uiso 1 1 calc R
C5S C 0.5425(10) 0.4287(6) 0.5471(6) 0.236(4) Uani 1 1 d .
H5SA H 0.5770 0.3782 0.5833 0.283 Uiso 1 1 calc R

loop_
_atom_site_aniso_label
_atom_site_aniso_U_11
_atom_site_aniso_U_22
_atom_site_aniso_U_33
_atom_site_aniso_U_23
_atom_site_aniso_U_13
_atom_site_aniso_U_12
Cu1 0.0404(3) 0.0390(3) 0.0488(3) -0.0026(2) 0.0184(2) 0.0032(2)
O1 0.0488(12) 0.0487(12) 0.0542(11) -0.0005(9) 0.0210(10) 0.0033(10)
C1 0.084(3) 0.057(3) 0.096(3) 0.005(2) 0.052(3) 0.001(2)
F1 0.096(7) 0.050(4) 0.210(15) 0.022(6) 0.075(9) 0.009(4)
F2 0.190(15) 0.077(8) 0.164(7) 0.027(6) 0.135(9) 0.005(7)
F3 0.177(13) 0.128(11) 0.080(9) -0.004(6) -0.006(7) -0.084(8)
F1A 0.207(14) 0.092(9) 0.199(12) 0.088(9) -0.007(8) -0.004(8)
F2A 0.114(7) 0.051(4) 0.30(2) 0.029(8) 0.142(11) 0.001(5)
F3A 0.175(13) 0.053(4) 0.127(12) -0.033(5) 0.097(11) -0.050(5)
C2 0.0495(18) 0.0495(19) 0.0474(16) 0.0069(14) 0.0175(14) -0.0005(15)
C3 0.061(2) 0.056(2) 0.071(2) 0.0039(17) 0.0410(17) 0.0027(17)
C4 0.0506(19) 0.055(2) 0.0433(16) 0.0052(14) 0.0182(14) 0.0127(16)
C5 0.082(3) 0.066(3) 0.077(3) 0.009(2) 0.047(3) 0.016(3)
F4 0.123(8) 0.084(4) 0.151(8) 0.013(6) 0.116(7) 0.021(6)
F5 0.102(5) 0.108(5) 0.105(8) -0.052(5) 0.058(5) -0.003(4)
F6 0.198(13) 0.160(14) 0.087(5) 0.041(8) 0.068(7) 0.139(12)
F4A 0.116(7) 0.086(5) 0.233(10) 0.013(8) 0.120(7) 0.031(5)
F5A 0.273(19) 0.26(2) 0.063(6) 0.022(9) 0.066(11) 0.195(16)
F6A 0.147(9) 0.051(4) 0.164(14) 0.025(5) 0.110(10) 0.023(5)
O2 0.0491(12) 0.0493(12) 0.0521(11) 0.0033(9) 0.0222(10) 0.0077(10)
Cu2 0.0631(4) 0.0547(3) 0.0570(3) 0.0102(3) 0.0349(3) 0.0240(3)
O3 0.0556(12) 0.0509(12) 0.0572(12) -0.0007(10) 0.0303(10) 0.0166(10)
C6 0.074(3) 0.068(3) 0.094(3) 0.002(3) 0.051(3) 0.021(2)
F7 0.155(11) 0.061(7) 0.34(2) 0.030(11) 0.158(15) 0.049(6)
F8 0.082(4) 0.120(8) 0.117(8) 0.018(6) 0.074(5) 0.038(4)
F9 0.113(10) 0.245(17) 0.084(4) -0.020(6) 0.018(5) 0.124(11)
F7A 0.100(6) 0.100(12) 0.185(9) 0.090(9) 0.083(6) 0.060(8)
F8A 0.230(17) 0.176(14) 0.139(10) 0.010(8) 0.116(11) 0.133(13)
F9A 0.053(6) 0.097(5) 0.31(2) -0.029(10) 0.052(10) 0.010(4)
C7 0.0539(19) 0.0365(16) 0.066(2) -0.0112(15) 0.0292(17) 0.0012(14)
C8 0.084(2) 0.054(2) 0.072(2) 0.0054(17) 0.055(2) 0.0160(19)
C9 0.079(2) 0.0397(17) 0.0562(19) -0.0007(15) 0.0342(18) 0.0007(17)
C10 0.125(4) 0.058(3) 0.075(3) 0.015(2) 0.058(3) 0.024(3)
F10 0.219(12) 0.057(3) 0.043(3) -0.003(3) 0.047(5) 0.013(5)
F11 0.161(12) 0.101(8) 0.110(6) 0.054(5) 0.048(6) -0.025(6)
F12 0.163(13) 0.188(15) 0.132(9) 0.103(11) 0.082(9) 0.088(13)
F10A 0.284(17) 0.182(15) 0.131(10) 0.081(9) 0.158(11) 0.136(13)
F11A 0.204(18) 0.040(5) 0.100(6) 0.012(4) 0.066(9) 0.012(7)
F12A 0.105(6) 0.142(10) 0.087(4) 0.057(6) 0.001(4) 0.001(7)
O4 0.0701(14) 0.0485(12) 0.0550(12) 0.0081(10) 0.0316(11) 0.0185(11)
O01 0.0481(12) 0.0587(13) 0.0597(12) 0.0000(10) 0.0190(10) 0.0055(11)
N1 0.0516(16) 0.0432(15) 0.0508(14) 0.0022(11) 0.0208(12) 0.0062(13)
C01 0.072(2) 0.0378(17) 0.0560(18) 0.0098(14) 0.0253(16) 0.0069(16)
C02 0.100(3) 0.079(3) 0.080(2) 0.026(2) 0.046(2) 0.000(2)
C03 0.097(3) 0.0422(19) 0.072(2) 0.0054(17) 0.0203(19) 0.0068(19)
C04 0.072(2) 0.0424(17) 0.0495(17) 0.0091(14) 0.0237(16) 0.0172(16)
C05 0.107(3) 0.062(2) 0.063(2) 0.0226(17) 0.0283(19) 0.037(2)
C06 0.090(2) 0.061(2) 0.0580(18) 0.0122(16) 0.0354(18) 0.0273(19)
N2 0.0501(15) 0.0443(15) 0.0494(14) 0.0069(12) 0.0159(12) 0.0090(13)
O02 0.0532(14) 0.0611(14) 0.0683(13) 0.0072(11) 0.0117(11) 0.0133(12)
C07 0.0468(17) 0.0420(17) 0.0438(16) 0.0016(13) 0.0164(13) 0.0056(14)
C08 0.0464(17) 0.0436(17) 0.0428(15) 0.0032(13) 0.0160(13) 0.0070(14)
C09 0.0496(18) 0.0429(17) 0.0574(18) 0.0106(14) 0.0182(14) 0.0106(15)
N3 0.0545(16) 0.0421(15) 0.0565(15) 0.0024(12) 0.0175(12) 0.0107(13)
N4 0.0597(17) 0.0549(17) 0.0516(14) -0.0043(13) 0.0124(13) 0.0219(14)
C041 0.074(2) 0.073(3) 0.083(3) -0.008(2) 0.0106(19) 0.040(2)
C042 0.139(4) 0.120(4) 0.128(4) 0.049(3) 0.044(3) 0.087(4)
C043 0.191(8) 0.381(16) 0.135(5) 0.101(8) 0.033(5) 0.169(10)
C044 0.359(18) 0.151(8) 0.422(19) 0.015(11) 0.130(13) 0.080(11)
C010 0.0496(18) 0.052(2) 0.0538(18) -0.0117(15) 0.0121(14) 0.0099(16)
C1S 0.124(6) 0.200(8) 0.255(9) -0.059(7) 0.019(6) 0.030(6)
C2S 0.209(9) 0.52(2) 0.293(13) 0.225(15) 0.157(9) 0.015(11)
C3S 0.105(4) 0.128(5) 0.119(5) 0.019(4) 0.021(3) 0.032(4)
C4S 0.202(7) 0.162(7) 0.123(5) 0.045(5) -0.031(4) 0.052(6)
C5S 0.335(12) 0.119(6) 0.143(6) 0.047(5) -0.026(7) 0.026(7)

loop_
_atom_type_symbol
_atom_type_description
_atom_type_scat_dispersion_real
_atom_type_scat_dispersion_imag
_atom_type_scat_source
C C 0.0033 0.0016 'International Tables Vol C Tables 4.2.6.8 and 6.1.1.4'
H H 0.0000 0.0000 'International Tables Vol C Tables 4.2.6.8 and 6.1.1.4'
N N 0.0061 0.0033 'International Tables Vol C Tables 4.2.6.8 and 6.1.1.4'
O O 0.0106 0.0060 'International Tables Vol C Tables 4.2.6.8 and 6.1.1.4'
Cu Cu 0.3201 1.2651 'International Tables Vol C Tables 4.2.6.8 and 6.1.1.4'
F F 0.0171 0.0103 'International Tables Vol C Tables 4.2.6.8 and 6.1.1.4'

loop_
_geom_angle_atom_site_label_1
_geom_angle_atom_site_label_2
_geom_angle_atom_site_label_3
_geom_angle
_geom_angle_site_symmetry_1
_geom_angle_site_symmetry_3
O1 Cu1 O1 180.0 . 2_665
O1 Cu1 O2 89.33(8) . 2_665
O1 Cu1 O2 90.67(8) 2_665 2_665
O1 Cu1 O2 90.67(8) . .
O1 Cu1 O2 89.33(8) 2_665 .
O2 Cu1 O2 180.0 2_665 .
O1 Cu1 O01 86.17(7) . 2_665
O1 Cu1 O01 93.83(7) 2_665 2_665
O2 Cu1 O01 98.02(7) 2_665 2_665
O2 Cu1 O01 81.98(7) . 2_665
O1 Cu1 O01 93.83(7) . .
O1 Cu1 O01 86.17(7) 2_665 .
O2 Cu1 O01 81.98(7) 2_665 .
O2 Cu1 O01 98.02(7) . .
O01 Cu1 O01 179.999(1) 2_665 .
C2 O1 Cu1 125.59(18) . .
F2 C1 F3 103.1(13) . .
F2 C1 F1 101.4(12) . .
F3 C1 F1 110.7(11) . .
F2 C1 F3A 120.9(11) . .
F3 C1 F3A 28.8(13) . .
F1 C1 F3A 84.2(11) . .
F2 C1 F2A 21.8(18) . .
F3 C1 F2A 86.3(13) . .
F1 C1 F2A 120.9(12) . .
F3A C1 F2A 110.0(12) . .
F2 C1 F1A 85.5(13) . .
F3 C1 F1A 129.3(12) . .
F1 C1 F1A 21.6(14) . .
F3A C1 F1A 104.9(12) . .
F2A C1 F1A 106.9(12) . .
F2 C1 C2 117.6(9) . .
F3 C1 C2 110.8(8) . .
F1 C1 C2 112.5(7) . .
F3A C1 C2 113.5(8) . .
F2A C1 C2 112.5(9) . .
F1A C1 C2 108.5(8) . .
F1A F1 C1 85(3) . .
F1A F1 F3A 130(4) . .
C1 F1 F3A 47.8(7) . .
F2A F2 C1 80(3) . .
F2A F2 F1A 127(4) . .
C1 F2 F1A 48.3(9) . .
F3A F3 C1 76(3) . .
F3A F3 F2A 115(3) . .
C1 F3 F2A 47.1(8) . .
F1 F1A C1 74(3) . .
F1 F1A F2 108(4) . .
C1 F1A F2 46.2(8) . .
F2 F2A C1 79(4) . .
F2 F2A F3 114(4) . .
C1 F2A F3 46.5(8) . .
F3 F3A C1 75(2) . .
F3 F3A F1 119(3) . .
C1 F3A F1 48.0(8) . .
O1 C2 C3 127.2(3) . .
O1 C2 C1 113.7(3) . .
C3 C2 C1 119.1(3) . .
C4 C3 C2 122.5(3) . .
O2 C4 C3 128.4(3) . .
O2 C4 C5 113.1(3) . .
C3 C4 C5 118.5(3) . .
F5A C5 F6 124.2(11) . .
F5A C5 F4 70.7(9) . .
F6 C5 F4 113.8(9) . .
F5A C5 F6A 109.0(12) . .
F6 C5 F6A 20.1(13) . .
F4 C5 F6A 124.7(8) . .
F5A C5 F5 31.2(11) . .
F6 C5 F5 106.2(10) . .
F4 C5 F5 101.3(7) . .
F6A C5 F5 86.9(10) . .
F5A C5 F4A 111.1(10) . .
F6 C5 F4A 78.5(9) . .
F4 C5 F4A 43.3(5) . .
F6A C5 F4A 96.4(8) . .
F5 C5 F4A 137.3(6) . .
F5A C5 C4 114.7(7) . .
F6 C5 C4 111.8(8) . .
F4 C5 C4 115.6(5) . .
F6A C5 C4 113.7(8) . .
F5 C5 C4 106.8(6) . .
F4A C5 C4 110.5(5) . .
F4A F4 C5 75.0(10) . .
F4A F4 F5A 123.1(14) . .
C5 F4 F5A 52.0(6) . .
F5A F5 C5 59.3(16) . .
C5 F6 F4A 54.6(6) . .
F4 F4A C5 61.6(9) . .
F4 F4A F6 101.7(12) . .
C5 F4A F6 47.0(6) . .
F5 F5A C5 89(2) . .
F5 F5A F4 145(2) . .
C5 F5A F4 57.3(7) . .
C4 O2 Cu1 124.48(19) . .
O3 Cu2 O3 179.999(1) 2_776 .
O3 Cu2 O4 92.34(8) 2_776 2_776
O3 Cu2 O4 87.66(8) . 2_776
O3 Cu2 O4 87.66(8) 2_776 .
O3 Cu2 O4 92.34(8) . .
O4 Cu2 O4 180.0 2_776 .
O3 Cu2 N3 95.10(8) 2_776 .
O3 Cu2 N3 84.90(8) . .
O4 Cu2 N3 92.81(8) 2_776 .
O4 Cu2 N3 87.19(8) . .
O3 Cu2 N3 84.90(8) 2_776 2_776
O3 Cu2 N3 95.10(8) . 2_776
O4 Cu2 N3 87.19(8) 2_776 2_776
O4 Cu2 N3 92.81(8) . 2_776
N3 Cu2 N3 180.0 . 2_776
C7 O3 Cu2 124.8(2) . .
F7 C6 F8 105.3(13) . .
F7 C6 F9A 128.9(13) . .
F8 C6 F9A 80.8(10) . .
F7 C6 F7A 23.5(17) . .
F8 C6 F7A 122.6(11) . .
F9A C6 F7A 112.2(12) . .
F7 C6 F9 109.4(13) . .
F8 C6 F9 102.3(9) . .
F9A C6 F9 25.4(12) . .
F7A C6 F9 89.1(12) . .
F7 C6 F8A 86.3(12) . .
F8 C6 F8A 24.8(11) . .
F9A C6 F8A 105.1(10) . .
F7A C6 F8A 107.7(13) . .
F9 C6 F8A 124.4(9) . .
F7 C6 C7 112.7(10) . .
F8 C6 C7 114.8(8) . .
F9A C6 C7 109.6(7) . .
F7A C6 C7 112.2(9) . .
F9 C6 C7 111.6(6) . .
F8A C6 C7 109.8(9) . .
F7A F7 C6 82(4) . .
F8A F8 C6 89(3) . .
F8A F8 F9A 138(3) . .
C6 F8 F9A 49.6(7) . .
F9A F9 C6 70(2) . .
F7 F7A C6 75(4) . .
F8 F8A C6 66(2) . .
F9 F9A C6 84(2) . .
F9 F9A F8 125(3) . .
C6 F9A F8 49.7(7) . .
O3 C7 C8 128.0(3) . .
O3 C7 C6 112.0(3) . .
C8 C7 C6 120.0(3) . .
C7 C8 C9 122.8(3) . .
O4 C9 C8 127.3(3) . .
O4 C9 C10 113.7(3) . .
C8 C9 C10 119.0(3) . .
F11A C10 F10 119.6(10) . .
F11A C10 F12 74.7(11) . .
F10 C10 F12 110.0(12) . .
F11A C10 F10A 103.8(11) . .
F10 C10 F10A 22.8(14) . .
F12 C10 F10A 124.4(12) . .
F11A C10 F12A 104.5(11) . .
F10 C10 F12A 89.2(11) . .
F12 C10 F12A 30.6(10) . .
F10A C10 F12A 110.0(12) . .
F11A C10 F11 26.7(15) . .
F10 C10 F11 107.5(11) . .
F12 C10 F11 101.2(10) . .
F10A C10 F11 86.5(11) . .
F12A C10 F11 130.2(10) . .
F11A C10 C9 116.4(8) . .
F10 C10 C9 113.9(8) . .
F12 C10 C9 116.2(7) . .
F10A C10 C9 113.6(9) . .
F12A C10 C9 108.1(7) . .
F11 C10 C9 106.9(9) . .
F10A F10 C10 82(3) . .
F11A F11 C10 62(2) . .
F12A F12 C10 79(3) . .
F12A F12 F11A 128(4) . .
C10 F12 F11A 50.5(9) . .
F10 F10A C10 75(3) . .
F11 F11A C10 91(3) . .
F11 F11A F12 146(3) . .
C10 F11A F12 54.8(8) . .
F12 F12A C10 71(3) . .
C9 O4 Cu2 123.5(2) . .
N1 O01 Cu1 125.32(16) . .
O01 N1 C07 125.4(2) . .
O01 N1 C01 122.0(2) . .
C07 N1 C01 111.5(2) . .
N1 C01 C02 106.0(2) . .
N1 C01 C04 100.1(2) . .
C02 C01 C04 114.0(3) . .
N1 C01 C03 110.4(2) . .
C02 C01 C03 109.9(3) . .
C04 C01 C03 115.5(3) . .
N2 C04 C05 109.5(2) . .
N2 C04 C06 105.1(2) . .
C05 C04 C06 110.3(3) . .
N2 C04 C01 100.6(2) . .
C05 C04 C01 115.8(3) . .
C06 C04 C01 114.5(2) . .
O02 N2 C07 125.9(2) . .
O02 N2 C04 122.1(2) . .
C07 N2 C04 111.5(2) . .
N1 C07 N2 108.6(2) . .
N1 C07 C08 125.9(3) . .
N2 C07 C08 125.4(3) . .
C010 C08 C09 104.0(2) . .
C010 C08 C07 127.7(3) . .
C09 C08 C07 128.3(3) . .
N3 C09 C08 112.1(3) . .
C09 N3 N4 104.3(2) . .
C09 N3 Cu2 122.86(19) . .
N4 N3 Cu2 132.78(17) . .
C010 N4 N3 111.6(2) . .
C010 N4 C041 128.4(3) . .
N3 N4 C041 120.1(2) . .
C042 C041 N4 115.4(3) . .
C041 C042 C043 109.5(4) . .
C044 C043 C042 106.3(12) . .
N4 C010 C08 108.0(3) . .
C1S C2S C3S 88.5(9) . .
C4S C3S C5S 116.4(6) . .
C4S C3S C2S 116.6(7) . .
C5S C3S C2S 125.5(8) . .
C3S C4S C5S 121.5(6) . 2_666
C3S C5S C4S 122.1(6) . 2_666

loop_
_geom_bond_atom_site_label_1
_geom_bond_atom_site_label_2
_geom_bond_distance
_geom_bond_site_symmetry_2
Cu1 O1 1.969(2) .
Cu1 O1 1.969(2) 2_665
Cu1 O2 1.9755(18) 2_665
Cu1 O2 1.9755(18) .
Cu1 O01 2.296(2) 2_665
Cu1 O01 2.296(2) .
O1 C2 1.252(3) .
C1 F2 1.286(15) .
C1 F3 1.277(15) .
C1 F1 1.283(13) .
C1 F3A 1.281(14) .
C1 F2A 1.290(17) .
C1 F1A 1.332(17) .
C1 C2 1.504(4) .
F1 F1A 0.49(3) .
F1 F3A 1.72(2) .
F2 F2A 0.49(4) .
F2 F1A 1.78(3) .
F3 F3A 0.64(3) .
F3 F2A 1.76(2) .
C2 C3 1.381(4) .
C3 C4 1.368(4) .
C4 O2 1.252(3) .
C4 C5 1.525(4) .
C5 F5A 1.189(12) .
C5 F6 1.251(14) .
C5 F4 1.269(9) .
C5 F6A 1.285(13) .
C5 F5 1.383(13) .
C5 F4A 1.394(10) .
F4 F4A 0.990(10) .
F4 F5A 1.424(18) .
F5 F5A 0.72(2) .
F6 F4A 1.676(17) .
Cu2 O3 1.9275(18) 2_776
Cu2 O3 1.9276(18) .
Cu2 O4 1.9722(19) 2_776
Cu2 O4 1.9723(19) .
Cu2 N3 2.479(2) .
Cu2 N3 2.479(2) 2_776
O3 C7 1.256(3) .
C6 F7 1.23(2) .
C6 F8 1.253(12) .
C6 F9A 1.252(12) .
C6 F7A 1.265(17) .
C6 F9 1.325(12) .
C6 F8A 1.370(16) .
C6 C7 1.529(4) .
F7 F7A 0.51(4) .
F8 F8A 0.57(2) .
F8 F9A 1.62(2) .
F9 F9A 0.57(3) .
C7 C8 1.361(4) .
C8 C9 1.393(4) .
C9 O4 1.254(3) .
C9 C10 1.518(4) .
C10 F11A 1.212(13) .
C10 F10 1.281(13) .
C10 F12 1.284(18) .
C10 F10A 1.313(16) .
C10 F12A 1.334(18) .
C10 F11 1.374(16) .
F10 F10A 0.51(3) .
F11 F11A 0.62(3) .
F12 F12A 0.69(2) .
F12 F11A 1.52(2) .
O01 N1 1.301(3) .
N1 C07 1.328(3) .
N1 C01 1.507(3) .
C01 C02 1.523(4) .
C01 C04 1.531(4) .
C01 C03 1.530(4) .
C04 N2 1.502(3) .
C04 C05 1.526(4) .
C04 C06 1.528(4) .
N2 O02 1.262(3) .
N2 C07 1.345(3) .
C07 C08 1.442(4) .
C08 C010 1.373(4) .
C08 C09 1.400(4) .
C09 N3 1.319(3) .
N3 N4 1.371(3) .
N4 C010 1.327(3) .
N4 C041 1.459(3) .
C041 C042 1.406(5) .
C042 C043 1.650(10) .
C043 C044 1.062(12) .
C1S C2S 1.270(9) .
C2S C3S 1.794(12) .
C3S C4S 1.270(7) .
C3S C5S 1.312(7) .
C4S C5S 1.357(9) 2_666
C5S C4S 1.357(9) 2_666
